data_4350758
loop_
_publ_author_name
'Liu, Sui-Jun'
'Zeng, Yong-Fei'
'Xue, Li'
'Han, Song-De'
'Jia, Ji-Min'
'Hu, Tong-Liang'
'Bu, Xian-He'

_publ_section_title
;
 Tuning the magnetic behaviors in [FeIII12LnIII4] clusters with aromatic
 carboxylate ligands
;
_journal_issue 2
_journal_name_full 'Inorg. Chem. Front.'
_journal_page_first 200
_journal_paper_doi 10.1039/C3QI00083D
_journal_volume 1
_journal_year 2014
_chemical_formula_sum 'C120 H72 Fe12 La4 O62 S24'
_chemical_formula_weight 4501.06
_space_group_IT_number 15
_space_group_name_Hall '-C 2yc'
_space_group_name_H-M_alt 'C 1 2/c 1'
_symmetry_cell_setting monoclinic
_symmetry_space_group_name_H-M 'C 1 2/c 1'
_atom_sites_solution_hydrogens geom
_atom_sites_solution_primary direct
_atom_sites_solution_secondary difmap
_audit_creation_method SHELXL-97
_cell_angle_alpha 90.00
_cell_angle_beta 95.33(3)
_cell_angle_gamma 90.00
_cell_formula_units_Z 4
_cell_length_a 29.727(6)
_cell_length_b 27.890(6)
_cell_length_c 20.138(4)
_cell_measurement_temperature 293(2)
_cell_volume 16624(6)
_computing_cell_refinement CrystalClear
_computing_data_collection 'CrystalClear (Rigaku/MSC Inc., 2005)'
_computing_data_reduction CrystalClear
_computing_molecular_graphics 'Ortep-3 for Windows (Farrugia, 1997)'
_computing_publication_material 'publCIF (Westrip, 2010)'
_computing_structure_refinement 'SHELXL-97 (Sheldrick, 1997)'
_computing_structure_solution 'SHELXS-97 (Sheldrick, 1990)'
_diffrn_ambient_temperature 293(2)
_diffrn_detector_area_resol_mean 0
_diffrn_measured_fraction_theta_full 0.998
_diffrn_measured_fraction_theta_max 0.998
_diffrn_measurement_device_type 'Rigaku SCX-mini'
_diffrn_measurement_method ' \w scan'
_diffrn_radiation_monochromator graphite
_diffrn_radiation_source 'fine-focus sealed tube'
_diffrn_radiation_type MoK\a
_diffrn_radiation_wavelength 0.71073
_diffrn_reflns_av_R_equivalents 0.1692
_diffrn_reflns_av_sigmaI/netI 0.1480
_diffrn_reflns_limit_h_max 35
_diffrn_reflns_limit_h_min -35
_diffrn_reflns_limit_k_max 32
_diffrn_reflns_limit_k_min -33
_diffrn_reflns_limit_l_max 23
_diffrn_reflns_limit_l_min -23
_diffrn_reflns_number 65685
_diffrn_reflns_theta_full 25.02
_diffrn_reflns_theta_max 25.02
_diffrn_reflns_theta_min 3.01
_diffrn_standards_decay_% 0
_diffrn_standards_interval_count 0
_diffrn_standards_interval_time 0
_diffrn_standards_number 0
_exptl_absorpt_coefficient_mu 2.399
_exptl_absorpt_correction_T_max 0.787
_exptl_absorpt_correction_T_min 0.722
_exptl_absorpt_correction_type multi-scan
_exptl_absorpt_process_details CrystalClear
_exptl_crystal_colour brown
_exptl_crystal_density_diffrn 1.798
_exptl_crystal_density_method 'not measured'
_exptl_crystal_description strip
_exptl_crystal_F_000 8848
_exptl_crystal_size_max 0.14
_exptl_crystal_size_mid 0.12
_exptl_crystal_size_min 0.10
_refine_diff_density_max 1.613
_refine_diff_density_min -1.563
_refine_diff_density_rms 0.197
_refine_ls_extinction_method none
_refine_ls_goodness_of_fit_ref 1.098
_refine_ls_hydrogen_treatment constr
_refine_ls_matrix_type full
_refine_ls_number_parameters 940
_refine_ls_number_reflns 14644
_refine_ls_number_restraints 0
_refine_ls_restrained_S_all 1.098
_refine_ls_R_factor_all 0.1963
_refine_ls_R_factor_gt 0.1216
_refine_ls_shift/su_max 1.306
_refine_ls_shift/su_mean 0.019
_refine_ls_structure_factor_coef Fsqd
_refine_ls_weighting_details 'calc w=1/[\s^2^(Fo^2^)+(0.1066P)^2^+565.1001P] where P=(Fo^2^+2Fc^2^)/3'
_refine_ls_weighting_scheme calc
_refine_ls_wR_factor_gt 0.2530
_refine_ls_wR_factor_ref 0.2897
_reflns_number_gt 8812
_reflns_number_total 14644
_reflns_threshold_expression >2sigma(I)
_cod_data_source_file c3qi00083d.txt
_cod_data_source_block 1
_cod_original_sg_symbol_H-M C2/c
_cod_database_code 4350758

loop_
_symmetry_equiv_pos_as_xyz
'x, y, z'
'-x, y, -z+1/2'
'x+1/2, y+1/2, z'
'-x+1/2, y+1/2, -z+1/2'
'-x, -y, -z'
'x, -y, z-1/2'
'-x+1/2, -y+1/2, -z'
'x+1/2, -y+1/2, z-1/2'

loop_
_atom_site_label
_atom_site_type_symbol
_atom_site_fract_x
_atom_site_fract_y
_atom_site_fract_z
_atom_site_U_iso_or_equiv
_atom_site_adp_type
_atom_site_occupancy
_atom_site_symmetry_multiplicity
_atom_site_calc_flag
_atom_site_refinement_flags
C1 C 0.2614(7) 0.0600(8) 0.6576(11) 0.057(6) Uani 1 1 d .
C2 C 0.2749(6) 0.0113(6) 0.6739(8) 0.046(5) Uani 1 1 d .
C3 C 0.3080(9) -0.0024(9) 0.7256(11) 0.094(9) Uani 1 1 d .
H3 H 0.3225 0.0194 0.7553 0.113 Uiso 1 1 calc R
C4 C 0.3181(6) -0.0589(5) 0.7284(7) 0.035(4) Uani 1 1 d .
H4 H 0.3376 -0.0761 0.7582 0.042 Uiso 1 1 calc R
S1 S 0.2863(5) -0.0771(5) 0.6673(7) 0.179(5) Uiso 1 1 d .
C6 C 0.2613(8) -0.0283(8) 0.6380(11) 0.076(7) Uani 1 1 d .
H6 H 0.2401 -0.0277 0.6010 0.091 Uiso 1 1 calc R
C7 C 0.2973(6) 0.0973(6) 0.4514(9) 0.041(4) Uani 1 1 d .
C8 C 0.3268(7) 0.0553(7) 0.4647(9) 0.056(5) Uani 1 1 d .
C9 C 0.3352(9) 0.0371(8) 0.5262(13) 0.087(8) Uani 1 1 d .
H9 H 0.3234 0.0479 0.5647 0.104 Uiso 1 1 calc R
S2 S 0.3720(5) -0.0098(5) 0.5203(7) 0.184(5) Uiso 1 1 d .
C11 C 0.3807(5) -0.0084(5) 0.4433(8) 0.039(4) Uani 1 1 d .
H11 H 0.3993 -0.0279 0.4204 0.047 Uiso 1 1 calc R
C12 C 0.3511(8) 0.0328(8) 0.4171(13) 0.087(8) Uani 1 1 d .
H12 H 0.3492 0.0425 0.3727 0.104 Uiso 1 1 calc R
C13 C 0.3816(6) 0.1862(6) 0.4732(8) 0.036(4) Uani 1 1 d .
C14 C 0.4228(6) 0.1610(7) 0.4577(9) 0.048(5) Uani 1 1 d .
C15 C 0.4365(8) 0.1168(8) 0.4829(12) 0.075(7) Uani 1 1 d .
H15 H 0.4212 0.1000 0.5139 0.090 Uiso 1 1 calc R
C16 C 0.4809(4) 0.0973(4) 0.4535(7) 0.019(3) Uani 1 1 d .
H16 H 0.4957 0.0682 0.4614 0.023 Uiso 1 1 calc R
S3 S 0.4941(5) 0.1426(5) 0.4049(6) 0.179(5) Uiso 1 1 d .
C18 C 0.4529(8) 0.1803(9) 0.4170(13) 0.082(8) Uani 1 1 d .
H18 H 0.4502 0.2109 0.3985 0.099 Uiso 1 1 calc R
C19 C 0.3602(6) 0.1833(7) 0.6499(8) 0.041(4) Uani 1 1 d .
C20 C 0.3935(7) 0.1435(7) 0.6635(9) 0.050(5) Uani 1 1 d .
C21 C 0.3814(10) 0.0996(9) 0.6764(15) 0.105(10) Uani 1 1 d .
H21 H 0.3517 0.0893 0.6775 0.127 Uiso 1 1 calc R
S4 S 0.4276(4) 0.0643(4) 0.6911(6) 0.159(4) Uiso 1 1 d .
C23 C 0.4623(8) 0.1001(12) 0.6758(12) 0.119(13) Uani 1 1 d .
H23 H 0.4927 0.0933 0.6733 0.142 Uiso 1 1 calc R
C24 C 0.4411(9) 0.1490(10) 0.6647(12) 0.091(8) Uani 1 1 d .
H24 H 0.4565 0.1776 0.6597 0.109 Uiso 1 1 calc R
C25 C 0.3454(7) 0.2065(7) 0.8083(9) 0.047(5) Uani 1 1 d .
C26 C 0.3819(6) 0.1846(7) 0.8523(9) 0.048(5) Uani 1 1 d .
C27 C 0.3853(8) 0.1363(9) 0.8640(13) 0.090(8) Uani 1 1 d .
H27 H 0.3652 0.1138 0.8440 0.108 Uiso 1 1 calc R
S5 S 0.4299(4) 0.1217(4) 0.9188(5) 0.133(3) Uiso 1 1 d .
C29 C 0.4490(7) 0.1796(7) 0.9276(11) 0.068(7) Uani 1 1 d .
H29 H 0.4749 0.1896 0.9534 0.082 Uiso 1 1 calc R
C30 C 0.4187(7) 0.2089(8) 0.8893(11) 0.071(7) Uani 1 1 d .
H30 H 0.4221 0.2420 0.8879 0.085 Uiso 1 1 calc R
C31 C 0.3959(6) 0.3116(6) 0.5192(9) 0.039(4) Uani 1 1 d .
C32 C 0.4414(6) 0.3147(7) 0.4941(10) 0.053(5) Uani 1 1 d .
C33 C 0.4809(8) 0.3035(9) 0.5301(12) 0.085(8) Uani 1 1 d .
H33 H 0.4828 0.2939 0.5745 0.102 Uiso 1 1 calc R
C34 C 0.5224(5) 0.3085(8) 0.4893(10) 0.065(7) Uani 1 1 d .
H34 H 0.5524 0.3016 0.5029 0.078 Uiso 1 1 calc R
S6 S 0.5023(5) 0.3275(5) 0.4212(7) 0.177(5) Uiso 1 1 d .
C36 C 0.4467(7) 0.3282(9) 0.4319(12) 0.085(8) Uani 1 1 d .
H36 H 0.4235 0.3366 0.3997 0.102 Uiso 1 1 calc R
C37 C 0.4025(7) 0.4155(6) 0.5976(10) 0.047(5) Uani 1 1 d .
C38 C 0.4515(7) 0.4260(7) 0.5980(11) 0.058(5) Uani 1 1 d .
C39 C 0.4717(7) 0.4364(10) 0.5409(14) 0.092(9) Uani 1 1 d .
H39 H 0.4571 0.4393 0.4982 0.111 Uiso 1 1 calc R
S7 S 0.5279(5) 0.4430(5) 0.5619(7) 0.198(5) Uiso 1 1 d .
C41 C 0.5305(6) 0.4332(9) 0.6432(10) 0.075(7) Uani 1 1 d .
H41 H 0.5561 0.4327 0.6734 0.090 Uiso 1 1 calc R
C42 C 0.4814(9) 0.4252(11) 0.6577(14) 0.110(10) Uani 1 1 d .
H42 H 0.4722 0.4204 0.7001 0.132 Uiso 1 1 calc R
C43 C 0.2880(6) 0.4736(6) 0.6073(9) 0.042(4) Uani 1 1 d .
C44 C 0.2691(7) 0.5228(7) 0.6114(9) 0.052(5) Uani 1 1 d .
C45 C 0.2504(11) 0.5491(9) 0.5569(14) 0.103(10) Uani 1 1 d .
H45 H 0.2474 0.5357 0.5144 0.124 Uiso 1 1 calc R
C46 C 0.2351(8) 0.5991(7) 0.5682(11) 0.067(6) Uani 1 1 d .
H46 H 0.2230 0.6219 0.5379 0.081 Uiso 1 1 calc R
S8 S 0.2466(5) 0.6026(5) 0.6542(7) 0.182(5) Uiso 1 1 d .
C48 C 0.2696(12) 0.5462(9) 0.6646(16) 0.125(12) Uani 1 1 d .
H48 H 0.2813 0.5343 0.7057 0.150 Uiso 1 1 calc R
C49 C 0.3430(7) 0.3911(7) 0.8287(10) 0.053(5) Uani 1 1 d .
C50 C 0.3521(7) 0.4180(8) 0.8906(9) 0.056(6) Uani 1 1 d .
C51 C 0.3591(8) 0.4676(8) 0.8918(12) 0.077(7) Uani 1 1 d .
H51 H 0.3613 0.4861 0.8538 0.093 Uiso 1 1 calc R
S9 S 0.3628(5) 0.4886(5) 0.9648(7) 0.185(5) Uiso 1 1 d .
C53 C 0.3632(6) 0.4374(7) 1.0125(7) 0.047(5) Uani 1 1 d .
H53 H 0.3685 0.4330 1.0583 0.057 Uiso 1 1 calc R
C54 C 0.3515(8) 0.3987(9) 0.9521(12) 0.081(7) Uani 1 1 d .
H54 H 0.3449 0.3667 0.9594 0.097 Uiso 1 1 calc R
C55 C 0.2304(7) 0.2533(8) 0.8319(8) 0.056(6) Uani 1 1 d .
C56 C 0.2049(8) 0.2570(8) 0.8894(10) 0.070(7) Uani 1 1 d .
C57 C 0.2062(13) 0.2927(11) 0.9389(15) 0.139(14) Uani 1 1 d .
H57 H 0.2234 0.3202 0.9344 0.167 Uiso 1 1 calc R
C58 C 0.1811(10) 0.2873(8) 0.9964(12) 0.120(13) Uani 1 1 d .
H58 H 0.1817 0.3058 1.0350 0.144 Uiso 1 1 calc R
S10 S 0.1489(5) 0.2356(6) 0.9728(8) 0.215(6) Uiso 1 1 d .
C60 C 0.1729(11) 0.2235(10) 0.9025(15) 0.128(14) Uani 1 1 d .
H60 H 0.1654 0.1971 0.8754 0.154 Uiso 1 1 calc R
C61 C 0.1696(5) 0.2710(6) 0.6851(7) 0.031(4) Uani 1 1 d .
C62 C 0.1295(7) 0.2663(8) 0.7217(9) 0.058(5) Uani 1 1 d .
C63 C 0.1117(8) 0.3062(10) 0.7547(15) 0.103(10) Uani 1 1 d .
H63 H 0.1223 0.3376 0.7566 0.123 Uiso 1 1 calc R
S11 S 0.0666(6) 0.2833(7) 0.7902(9) 0.250(8) Uiso 1 1 d .
C65 C 0.0636(5) 0.2305(6) 0.7718(9) 0.049(5) Uani 1 1 d .
H65 H 0.0432 0.2073 0.7833 0.059 Uiso 1 1 calc R
C66 C 0.1028(10) 0.2259(9) 0.7300(13) 0.096(9) Uani 1 1 d .
H66 H 0.1091 0.1969 0.7102 0.115 Uiso 1 1 calc R
C67 C 0.1494(8) 0.1071(9) 0.6662(12) 0.067(6) Uani 1 1 d .
C68 C 0.1175(9) 0.0878(10) 0.7132(12) 0.077(7) Uani 1 1 d .
C69 C 0.1231(14) 0.0990(16) 0.781(3) 0.21(2) Uani 1 1 d .
H69 H 0.1435 0.1204 0.8024 0.253 Uiso 1 1 calc R
S12 S 0.0831(8) 0.0638(8) 0.8150(11) 0.285(9) Uiso 1 1 d .
C71 C 0.0535(11) 0.0450(14) 0.7520(16) 0.171(19) Uani 1 1 d .
H71 H 0.0259 0.0292 0.7499 0.205 Uiso 1 1 calc R
C72 C 0.0805(12) 0.0585(13) 0.6964(18) 0.143(14) Uani 1 1 d .
H72 H 0.0730 0.0480 0.6529 0.172 Uiso 1 1 calc R
Fe3 Fe 0.29157(8) 0.18615(8) 0.53194(11) 0.0307(5) Uani 1 1 d .
Fe4 Fe 0.33378(8) 0.28397(8) 0.62058(11) 0.0322(6) Uani 1 1 d .
Fe5 Fe 0.31337(8) 0.26486(8) 0.45055(11) 0.0305(5) Uani 1 1 d .
Fe6 Fe 0.24465(8) 0.32516(8) 0.63400(11) 0.0343(6) Uani 1 1 d .
Fe7 Fe 0.32911(9) 0.39029(9) 0.67777(11) 0.0424(6) Uani 1 1 d .
Fe8 Fe 0.30489(9) 0.29979(9) 0.76535(11) 0.0407(6) Uani 1 1 d .
La1 La 0.24996(4) 0.18133(4) 0.69188(5) 0.0357(3) Uani 1 1 d .
La2 La 0.19308(3) 0.11049(3) 0.51719(5) 0.0339(3) Uani 1 1 d .
O1 O 0.2321(3) 0.1846(3) 0.5662(5) 0.031(3) Uani 1 1 d .
O2 O 0.2784(3) 0.2069(4) 0.4414(5) 0.032(3) Uani 1 1 d .
O3 O 0.2829(4) 0.2698(4) 0.6805(5) 0.034(3) Uani 1 1 d .
O4 O 0.2727(4) 0.3603(4) 0.7203(5) 0.036(3) Uani 1 1 d .
O5 O 0.3042(3) 0.3490(4) 0.6009(5) 0.031(2) Uani 1 1 d .
O6 O 0.3562(4) 0.3219(4) 0.7073(5) 0.038(3) Uani 1 1 d .
O7 O 0.3117(3) 0.2520(4) 0.5447(5) 0.033(3) Uani 1 1 d .
O8 O 0.2355(5) 0.0654(6) 0.6043(7) 0.076(5) Uani 1 1 d .
O9 O 0.2724(6) 0.0935(5) 0.6974(9) 0.083(5) Uani 1 1 d .
O10 O 0.2775(4) 0.1157(4) 0.4997(5) 0.035(3) Uani 1 1 d .
O11 O 0.2895(4) 0.1121(4) 0.3927(6) 0.048(3) Uani 1 1 d .
O12 O 0.3566(4) 0.1649(4) 0.5121(6) 0.043(3) Uani 1 1 d .
O13 O 0.3728(4) 0.2265(4) 0.4457(6) 0.042(3) Uani 1 1 d .
O14 O 0.3193(4) 0.1706(4) 0.6299(5) 0.033(3) Uani 1 1 d .
O15 O 0.3735(4) 0.2256(5) 0.6567(6) 0.048(3) Uani 1 1 d .
O16 O 0.3171(5) 0.1805(4) 0.7748(6) 0.056(4) Uani 1 1 d .
O17 O 0.3446(5) 0.2521(4) 0.8088(6) 0.058(4) Uani 1 1 d .
O18 O 0.3607(4) 0.3195(4) 0.4781(5) 0.038(3) Uani 1 1 d .
O19 O 0.3935(4) 0.3027(4) 0.5796(6) 0.045(3) Uani 1 1 d .
O20 O 0.3795(4) 0.4139(5) 0.5431(6) 0.055(4) Uani 1 1 d .
O21 O 0.3884(4) 0.4094(5) 0.6545(6) 0.055(3) Uani 1 1 d .
O22 O 0.2882(5) 0.4563(4) 0.5512(7) 0.059(4) Uani 1 1 d .
O23 O 0.2996(5) 0.4533(5) 0.6622(7) 0.059(4) Uani 1 1 d .
O24 O 0.3468(5) 0.4112(4) 0.7744(6) 0.054(4) Uani 1 1 d .
O25 O 0.3303(4) 0.3477(5) 0.8357(6) 0.053(3) Uani 1 1 d .
O26 O 0.2552(5) 0.2887(5) 0.8237(6) 0.064(4) Uani 1 1 d .
O27 O 0.2251(5) 0.2184(5) 0.7937(6) 0.060(4) Uani 1 1 d .
O28 O 0.1895(4) 0.3115(4) 0.6876(6) 0.044(3) Uani 1 1 d .
O29 O 0.1814(4) 0.2340(4) 0.6546(5) 0.041(3) Uani 1 1 d .
O30 O 0.1813(5) 0.1328(6) 0.6928(10) 0.095(6) Uani 1 1 d .
O31 O 0.1432(6) 0.0947(7) 0.6085(8) 0.097(6) Uani 1 1 d .

loop_
_atom_site_aniso_label
_atom_site_aniso_U_11
_atom_site_aniso_U_22
_atom_site_aniso_U_33
_atom_site_aniso_U_23
_atom_site_aniso_U_13
_atom_site_aniso_U_12
C1 0.053(14) 0.070(16) 0.051(13) 0.020(12) 0.017(11) 0.021(12)
C2 0.057(13) 0.042(11) 0.036(10) 0.002(9) -0.007(9) -0.015(9)
C3 0.12(2) 0.091(19) 0.062(15) 0.003(14) -0.029(15) 0.018(17)
C4 0.058(11) 0.010(7) 0.032(9) 0.020(7) -0.016(8) 0.013(7)
C6 0.094(18) 0.075(16) 0.053(13) -0.005(12) -0.023(12) 0.003(14)
C7 0.045(12) 0.034(10) 0.045(11) -0.005(9) 0.008(9) -0.002(8)
C8 0.061(14) 0.058(13) 0.046(12) -0.004(10) -0.013(10) 0.022(11)
C9 0.12(2) 0.069(16) 0.079(17) 0.012(13) 0.030(15) 0.038(15)
C11 0.042(11) 0.026(9) 0.050(10) -0.021(8) 0.015(8) 0.034(8)
C12 0.09(2) 0.080(17) 0.089(18) -0.013(14) 0.022(15) 0.045(15)
C13 0.039(11) 0.034(10) 0.037(10) -0.010(8) 0.007(8) -0.006(8)
C14 0.048(12) 0.053(12) 0.047(11) 0.010(9) 0.023(9) -0.003(10)
C15 0.075(17) 0.060(15) 0.091(17) -0.007(13) 0.016(14) 0.005(12)
C16 0.000(7) 0.011(7) 0.046(9) 0.003(6) 0.000(6) 0.025(5)
C18 0.062(16) 0.081(17) 0.106(19) 0.000(15) 0.020(14) 0.038(14)
C19 0.046(12) 0.054(12) 0.022(8) -0.005(8) 0.001(8) -0.016(10)
C20 0.048(13) 0.048(13) 0.054(12) 0.008(10) 0.004(10) 0.013(10)
C21 0.09(2) 0.066(18) 0.15(3) 0.011(17) -0.035(19) 0.048(16)
C23 0.063(17) 0.21(3) 0.085(18) 0.042(19) -0.011(13) 0.12(2)
C24 0.09(2) 0.10(2) 0.087(18) 0.013(15) -0.004(15) -0.010(16)
C25 0.063(14) 0.044(12) 0.034(10) -0.003(9) -0.002(9) 0.016(10)
C26 0.043(11) 0.040(11) 0.059(12) -0.004(9) -0.009(9) -0.006(9)
C27 0.081(18) 0.066(17) 0.11(2) -0.013(15) -0.041(16) 0.005(13)
C29 0.042(12) 0.066(14) 0.088(16) 0.022(12) -0.034(11) -0.014(11)
C30 0.065(15) 0.054(14) 0.086(17) -0.003(12) -0.031(13) -0.007(11)
C31 0.046(12) 0.026(9) 0.044(11) -0.011(8) -0.003(9) -0.008(8)
C32 0.041(12) 0.058(13) 0.061(13) 0.017(10) 0.008(10) -0.015(10)
C33 0.073(18) 0.11(2) 0.073(16) 0.038(14) 0.000(13) 0.021(15)
C34 0.000(8) 0.105(17) 0.091(16) 0.049(13) 0.011(9) 0.014(9)
C36 0.038(13) 0.14(2) 0.086(17) 0.024(16) 0.033(12) -0.002(14)
C37 0.052(13) 0.042(11) 0.047(12) -0.009(9) 0.006(10) -0.019(9)
C38 0.043(13) 0.062(14) 0.068(14) 0.003(11) -0.003(11) -0.013(10)
C39 0.033(14) 0.14(2) 0.10(2) 0.011(18) 0.011(13) -0.028(14)
C41 0.014(10) 0.15(2) 0.053(12) -0.003(13) -0.022(9) -0.038(12)
C42 0.09(2) 0.15(3) 0.08(2) 0.003(19) -0.021(16) -0.025(19)
C43 0.038(11) 0.045(11) 0.043(11) -0.015(9) 0.001(8) 0.005(9)
C44 0.069(14) 0.062(13) 0.027(10) -0.025(10) 0.016(9) -0.014(11)
C45 0.16(3) 0.077(19) 0.072(18) -0.009(15) -0.010(17) 0.022(18)
C46 0.089(17) 0.042(12) 0.072(15) 0.017(10) 0.010(12) 0.031(11)
C48 0.19(3) 0.065(18) 0.11(2) -0.001(17) -0.03(2) 0.05(2)
C49 0.072(15) 0.034(11) 0.052(12) -0.002(10) -0.009(10) 0.005(10)
C50 0.058(13) 0.071(14) 0.036(11) -0.042(10) -0.004(9) 0.002(11)
C51 0.088(18) 0.061(15) 0.081(16) -0.054(13) 0.001(13) -0.012(13)
C53 0.050(11) 0.091(14) 0.003(7) -0.050(8) 0.012(7) -0.004(10)
C54 0.084(18) 0.078(17) 0.080(18) -0.031(14) 0.002(14) -0.030(14)
C55 0.072(15) 0.080(16) 0.018(9) -0.009(10) 0.010(9) -0.007(12)
C56 0.088(18) 0.072(16) 0.051(13) -0.011(12) 0.019(12) -0.033(13)
C57 0.23(4) 0.10(2) 0.10(2) -0.027(19) 0.06(2) -0.05(3)
C58 0.20(3) 0.085(17) 0.096(18) -0.068(15) 0.14(2) -0.098(19)
C60 0.17(3) 0.10(2) 0.13(3) -0.061(19) 0.11(2) -0.06(2)
C61 0.029(9) 0.038(10) 0.027(8) 0.005(7) 0.011(7) 0.003(8)
C62 0.043(12) 0.083(16) 0.047(12) -0.007(11) 0.005(9) 0.008(11)
C63 0.074(19) 0.10(2) 0.15(3) -0.030(18) 0.077(18) -0.029(15)
C65 0.031(10) 0.039(10) 0.088(14) -0.016(9) 0.063(10) -0.028(8)
C66 0.12(2) 0.071(17) 0.10(2) -0.029(15) 0.006(17) -0.023(16)
C67 0.053(15) 0.080(17) 0.069(16) 0.040(14) 0.011(12) 0.004(13)
C68 0.081(19) 0.11(2) 0.046(13) 0.007(14) 0.017(13) 0.003(16)
C69 0.14(4) 0.19(4) 0.29(6) 0.08(4) -0.05(4) -0.09(3)
C71 0.12(3) 0.27(5) 0.12(2) 0.05(3) 0.04(2) -0.16(3)
C72 0.13(3) 0.17(3) 0.14(3) -0.04(3) 0.04(2) -0.07(3)
Fe3 0.0316(13) 0.0305(13) 0.0300(12) -0.0016(10) 0.0021(10) -0.0012(10)
Fe4 0.0322(14) 0.0339(13) 0.0302(12) -0.0016(10) 0.0006(10) -0.0055(11)
Fe5 0.0320(14) 0.0310(13) 0.0289(12) 0.0007(10) 0.0053(10) -0.0034(10)
Fe6 0.0403(15) 0.0317(13) 0.0310(13) -0.0035(10) 0.0034(11) -0.0023(11)
Fe7 0.0515(17) 0.0449(15) 0.0299(13) -0.0046(11) -0.0012(11) -0.0024(13)
Fe8 0.0510(17) 0.0408(15) 0.0303(13) -0.0071(11) 0.0028(11) -0.0096(12)
La1 0.0433(6) 0.0336(6) 0.0301(5) 0.0003(4) 0.0022(4) -0.0070(5)
La2 0.0392(6) 0.0296(5) 0.0323(5) 0.0006(4) 0.0006(4) -0.0052(5)
O1 0.034(6) 0.026(6) 0.032(6) -0.003(5) -0.007(5) 0.000(5)
O2 0.031(6) 0.033(6) 0.033(6) -0.011(5) 0.004(5) 0.004(5)
O3 0.039(7) 0.032(6) 0.031(6) 0.001(5) 0.001(5) 0.002(5)
O4 0.047(7) 0.034(6) 0.025(6) -0.007(5) -0.001(5) -0.013(5)
O5 0.036(7) 0.035(6) 0.022(5) -0.006(5) -0.002(5) -0.002(5)
O6 0.048(7) 0.032(6) 0.032(6) -0.005(5) 0.002(5) -0.016(5)
O7 0.030(6) 0.035(6) 0.033(6) 0.000(5) -0.008(5) -0.008(5)
O8 0.065(10) 0.104(13) 0.059(9) 0.036(9) 0.008(8) 0.010(9)
O9 0.103(13) 0.042(9) 0.103(13) 0.011(9) 0.005(10) 0.002(9)
O10 0.030(6) 0.031(6) 0.045(7) 0.002(5) 0.008(5) 0.001(5)
O11 0.051(8) 0.037(7) 0.057(8) -0.010(6) 0.011(6) -0.005(6)
O12 0.045(8) 0.041(7) 0.042(7) 0.003(6) -0.002(6) -0.004(6)
O13 0.036(7) 0.037(7) 0.054(8) 0.003(6) 0.006(6) 0.002(5)
O14 0.033(7) 0.033(6) 0.029(6) 0.012(5) -0.008(5) 0.004(5)
O15 0.050(8) 0.053(8) 0.041(7) 0.004(6) -0.003(6) -0.008(7)
O16 0.072(10) 0.050(8) 0.042(7) 0.007(6) -0.012(7) -0.017(7)
O17 0.082(11) 0.040(8) 0.048(8) -0.005(6) -0.011(7) -0.005(7)
O18 0.029(7) 0.042(7) 0.042(7) -0.005(5) 0.000(5) -0.007(5)
O19 0.046(8) 0.056(8) 0.033(7) -0.002(6) 0.000(6) -0.013(6)
O20 0.062(9) 0.055(8) 0.047(8) 0.008(6) -0.006(7) -0.020(7)
O21 0.059(9) 0.059(9) 0.047(8) -0.009(7) -0.002(7) -0.014(7)
O22 0.082(10) 0.040(8) 0.056(9) -0.013(7) 0.012(7) -0.004(7)
O23 0.067(10) 0.053(9) 0.056(9) 0.002(7) -0.002(7) 0.001(7)
O24 0.079(10) 0.038(7) 0.045(8) 0.007(6) -0.006(7) -0.021(7)
O25 0.067(9) 0.048(8) 0.042(7) -0.004(6) -0.002(6) -0.005(7)
O26 0.076(10) 0.075(10) 0.043(8) 0.001(7) 0.021(7) -0.019(9)
O27 0.074(10) 0.075(10) 0.033(7) -0.007(7) 0.019(7) 0.002(8)
O28 0.049(8) 0.039(7) 0.046(7) -0.011(6) 0.012(6) -0.005(6)
O29 0.051(8) 0.045(7) 0.027(6) -0.007(5) 0.010(5) -0.002(6)
O30 0.044(10) 0.061(10) 0.180(19) -0.007(11) 0.010(11) -0.012(8)
O31 0.099(14) 0.151(17) 0.043(9) 0.037(10) 0.013(9) 0.008(12)

loop_
_atom_type_symbol
_atom_type_description
_atom_type_scat_dispersion_real
_atom_type_scat_dispersion_imag
_atom_type_scat_source
C C 0.0033 0.0016 'International Tables Vol C Tables 4.2.6.8 and 6.1.1.4'
H H 0.0000 0.0000 'International Tables Vol C Tables 4.2.6.8 and 6.1.1.4'
O O 0.0106 0.0060 'International Tables Vol C Tables 4.2.6.8 and 6.1.1.4'
Fe Fe 0.3463 0.8444 'International Tables Vol C Tables 4.2.6.8 and 6.1.1.4'
La La -0.2871 2.4523 'International Tables Vol C Tables 4.2.6.8 and 6.1.1.4'
S S 0.1246 0.1234 'International Tables Vol C Tables 4.2.6.8 and 6.1.1.4'

loop_
_geom_angle_atom_site_label_1
_geom_angle_atom_site_label_2
_geom_angle_atom_site_label_3
_geom_angle
_geom_angle_site_symmetry_1
_geom_angle_site_symmetry_3
O9 C1 O8 124(2) . .
O9 C1 C2 120.3(19) . .
O8 C1 C2 116(2) . .
C6 C2 C3 108.9(19) . .
C6 C2 C1 125.4(19) . .
C3 C2 C1 125.4(19) . .
C2 C3 C4 114.0(19) . .
S1 C4 C3 101.1(13) . .
C4 S1 C6 103.6(12) . .
C2 C6 S1 112.3(17) . .
O11 C7 O10 121.6(16) . .
O11 C7 C8 119.2(16) . .
O10 C7 C8 119.0(16) . .
C9 C8 C12 114(2) . .
C9 C8 C7 121.7(19) . .
C12 C8 C7 124.5(19) . .
C8 C9 S2 106.9(18) . .
C11 S2 C9 102.1(12) . .
C12 C11 S2 102.5(13) . .
C8 C12 C11 115(2) . .
O13 C13 O12 125.0(16) . .
O13 C13 C14 118.2(15) . .
O12 C13 C14 116.8(16) . .
C18 C14 C15 112.6(19) . .
C18 C14 C13 122.6(18) . .
C15 C14 C13 124.8(17) . .
C14 C15 C16 113.1(19) . .
C15 C16 S3 102.0(12) . .
C18 S3 C16 100.3(13) . .
C14 C18 S3 111.7(19) . .
O15 C19 O14 124.8(17) . .
O15 C19 C20 119.0(17) . .
O14 C19 C20 116.2(16) . .
C21 C20 C24 113(2) . .
C21 C20 C19 123(2) . .
C24 C20 C19 124(2) . .
C20 C21 S4 110(2) . .
C23 S4 C21 98.1(15) . .
S4 C23 C24 110.4(18) . .
C20 C24 C23 108(2) . .
O16 C25 O17 124.7(17) . .
O16 C25 C26 120.1(17) . .
O17 C25 C26 115.2(17) . .
C27 C26 C30 109.6(18) . .
C27 C26 C25 123.6(18) . .
C30 C26 C25 126.9(18) . .
C26 C27 S5 112.9(17) . .
C27 S5 C29 94.2(12) . .
C30 C29 S5 107.7(15) . .
C29 C30 C26 115.6(19) . .
O19 C31 O18 122.8(16) . .
O19 C31 C32 118.5(16) . .
O18 C31 C32 118.6(16) . .
C36 C32 C33 113(2) . .
C36 C32 C31 121.7(19) . .
C33 C32 C31 124.9(19) . .
C32 C33 C34 112.8(19) . .
S6 C34 C33 104.0(14) . .
C34 S6 C36 101.1(13) . .
C32 C36 S6 108.7(19) . .
O20 C37 O21 126.4(18) . .
O20 C37 C38 118.2(17) . .
O21 C37 C38 115.4(17) . .
C39 C38 C42 115(2) . .
C39 C38 C37 122.7(19) . .
C42 C38 C37 122(2) . .
C38 C39 S7 108(2) . .
C41 S7 C39 100.6(14) . .
C42 C41 S7 104.7(15) . .
C38 C42 C41 111(2) . .
O22 C43 O23 127.1(17) . .
O22 C43 C44 116.7(17) . .
O23 C43 C44 116.1(16) . .
C48 C44 C45 112(2) . .
C48 C44 C43 124(2) . .
C45 C44 C43 124.5(17) . .
C44 C45 C46 118(2) . .
C45 C46 S8 99.8(16) . .
C48 S8 C46 96.3(14) . .
C44 C48 S8 114(2) . .
O24 C49 O25 125.2(17) . .
O24 C49 C50 119.6(18) . .
O25 C49 C50 115.2(18) . .
C54 C50 C51 113.0(18) . .
C54 C50 C49 124(2) . .
C51 C50 C49 123(2) . .
C50 C51 S9 112(2) . .
C51 S9 C53 102.0(13) . .
C54 C53 S9 98.2(13) . .
C50 C54 C53 113.5(19) . .
O27 C55 O26 125.3(17) . .
O27 C55 C56 120(2) . .
O26 C55 C56 114.3(18) . .
C60 C56 C57 109(2) . .
C60 C56 C55 122(2) . .
C57 C56 C55 129(2) . .
C56 C57 C58 121(3) . .
C57 C58 S10 100.1(17) . .
C60 S10 C58 97.5(14) . .
C56 C60 S10 112(2) . .
O29 C61 O28 126.2(14) . .
O29 C61 C62 116.6(16) . .
O28 C61 C62 117.2(15) . .
C66 C62 C63 110(2) . .
C66 C62 C61 129(2) . .
C63 C62 C61 121(2) . .
C62 C63 S11 104.2(19) . .
C65 S11 C63 107.0(15) . .
C66 C65 S11 100.8(14) . .
C62 C66 C65 118(2) . .
O31 C67 O30 127(2) . .
O31 C67 C68 117(2) . .
O30 C67 C68 115(2) . .
C69 C68 C72 113(3) . .
C69 C68 C67 121(3) . .
C72 C68 C67 126(3) . .
C68 C69 S12 104(3) . .
C71 S12 C69 103(2) . .
C72 C71 S12 103(2) . .
C68 C72 C71 116(3) . .
O2 Fe3 O7 82.7(4) . .
O2 Fe3 O1 103.3(4) . .
O7 Fe3 O1 104.6(4) . .
O2 Fe3 O12 90.9(4) . .
O7 Fe3 O12 90.8(4) . .
O1 Fe3 O12 160.1(4) . .
O2 Fe3 O10 88.4(4) . .
O7 Fe3 O10 167.6(4) . .
O1 Fe3 O10 85.9(4) . .
O12 Fe3 O10 80.6(4) . .
O2 Fe3 O14 167.8(4) . .
O7 Fe3 O14 88.9(4) . .
O1 Fe3 O14 87.3(4) . .
O12 Fe3 O14 80.4(4) . .
O10 Fe3 O14 98.4(4) . .
O7 Fe4 O5 99.0(4) . .
O7 Fe4 O3 99.7(4) . .
O5 Fe4 O3 87.5(4) . .
O7 Fe4 O19 92.5(5) . .
O5 Fe4 O19 93.9(5) . .
O3 Fe4 O19 167.3(4) . .
O7 Fe4 O6 177.5(5) . .
O5 Fe4 O6 79.1(4) . .
O3 Fe4 O6 78.6(4) . .
O19 Fe4 O6 89.3(4) . .
O7 Fe4 O15 93.3(5) . .
O5 Fe4 O15 167.2(4) . .
O3 Fe4 O15 93.9(4) . .
O19 Fe4 O15 81.9(5) . .
O6 Fe4 O15 88.7(5) . .
O2 Fe5 O7 82.8(4) . .
O2 Fe5 O1 103.3(4) . 7_556
O7 Fe5 O1 102.8(4) . 7_556
O2 Fe5 O13 91.0(4) . .
O7 Fe5 O13 92.8(5) . .
O1 Fe5 O13 159.9(5) 7_556 .
O2 Fe5 O18 166.7(4) . .
O7 Fe5 O18 87.3(4) . .
O1 Fe5 O18 87.6(4) 7_556 .
O13 Fe5 O18 80.5(4) . .
O2 Fe5 O29 90.4(4) . 7_556
O7 Fe5 O29 169.8(5) . 7_556
O1 Fe5 O29 86.0(4) 7_556 7_556
O13 Fe5 O29 79.7(5) . 7_556
O18 Fe5 O29 98.1(4) . 7_556
O2 Fe5 La2 143.6(3) . 7_556
O7 Fe5 La2 89.8(3) . 7_556
O1 Fe5 La2 43.8(3) 7_556 7_556
O13 Fe5 La2 125.1(3) . 7_556
O18 Fe5 La2 44.8(3) . 7_556
O29 Fe5 La2 100.2(3) 7_556 7_556
O2 Fe5 La1 92.1(3) . 7_556
O7 Fe5 La1 142.9(3) . 7_556
O1 Fe5 La1 42.6(3) 7_556 7_556
O13 Fe5 La1 124.1(3) . 7_556
O18 Fe5 La1 101.2(3) . 7_556
O29 Fe5 La1 44.5(3) 7_556 7_556
La2 Fe5 La1 72.82(5) 7_556 7_556
O2 Fe6 O5 98.9(4) 7_556 .
O2 Fe6 O11 93.4(5) 7_556 7_556
O5 Fe6 O11 93.4(4) . 7_556
O2 Fe6 O28 95.1(5) 7_556 .
O5 Fe6 O28 165.9(4) . .
O11 Fe6 O28 84.2(5) 7_556 .
O2 Fe6 O3 99.0(4) 7_556 .
O5 Fe6 O3 86.2(4) . .
O11 Fe6 O3 167.4(5) 7_556 .
O28 Fe6 O3 93.2(4) . .
O2 Fe6 O4 178.3(5) 7_556 .
O5 Fe6 O4 80.2(4) . .
O11 Fe6 O4 88.1(5) 7_556 .
O28 Fe6 O4 85.8(4) . .
O3 Fe6 O4 79.4(4) . .
O21 Fe7 O23 96.7(6) . .
O21 Fe7 O5 104.4(5) . .
O23 Fe7 O5 105.1(5) . .
O21 Fe7 O24 89.5(5) . .
O23 Fe7 O24 88.2(5) . .
O5 Fe7 O24 159.1(5) . .
O21 Fe7 O4 167.1(5) . .
O23 Fe7 O4 93.3(5) . .
O5 Fe7 O4 80.6(4) . .
O24 Fe7 O4 82.7(4) . .
O21 Fe7 O6 89.2(5) . .
O23 Fe7 O6 171.8(5) . .
O5 Fe7 O6 78.8(4) . .
O24 Fe7 O6 86.2(4) . .
O4 Fe7 O6 80.1(4) . .
O17 Fe8 O3 104.0(5) . .
O17 Fe8 O26 94.6(6) . .
O3 Fe8 O26 104.1(5) . .
O17 Fe8 O25 88.0(5) . .
O3 Fe8 O25 163.1(5) . .
O26 Fe8 O25 86.5(5) . .
O17 Fe8 O6 90.6(5) . .
O3 Fe8 O6 80.8(4) . .
O26 Fe8 O6 171.8(5) . .
O25 Fe8 O6 87.3(5) . .
O17 Fe8 O4 169.0(5) . .
O3 Fe8 O4 82.2(4) . .
O26 Fe8 O4 92.7(5) . .
O25 Fe8 O4 84.1(4) . .
O6 Fe8 O4 81.3(4) . .
O30 La1 O27 84.9(6) . .
O30 La1 O16 127.5(5) . .
O27 La1 O16 74.3(5) . .
O30 La1 O14 131.1(5) . .
O27 La1 O14 141.4(4) . .
O16 La1 O14 71.8(4) . .
O30 La1 O9 71.5(5) . .
O27 La1 O9 117.8(5) . .
O16 La1 O9 76.7(5) . .
O14 La1 O9 71.6(4) . .
O30 La1 O1 86.0(5) . .
O27 La1 O1 139.6(4) . .
O16 La1 O1 138.7(4) . .
O14 La1 O1 67.4(3) . .
O9 La1 O1 96.2(5) . .
O30 La1 O29 71.3(5) . .
O27 La1 O29 73.3(4) . .
O16 La1 O29 140.3(4) . .
O14 La1 O29 125.9(3) . .
O9 La1 O29 139.8(5) . .
O1 La1 O29 66.5(3) . .
O30 La1 O3 145.4(4) . .
O27 La1 O3 79.9(4) . .
O16 La1 O3 77.8(4) . .
O14 La1 O3 75.2(3) . .
O9 La1 O3 142.9(5) . .
O1 La1 O3 85.7(3) . .
O29 La1 O3 74.6(3) . .
O30 La1 Fe5 82.1(4) . 7_556
O27 La1 Fe5 108.1(3) . 7_556
O16 La1 Fe5 150.1(3) . 7_556
O14 La1 Fe5 92.6(2) . 7_556
O9 La1 Fe5 123.5(4) . 7_556
O1 La1 Fe5 31.5(2) . 7_556
O29 La1 Fe5 35.7(2) . 7_556
O3 La1 Fe5 73.5(2) . 7_556
O22 La2 O8 83.1(5) 7_556 .
O22 La2 O20 75.1(5) 7_556 7_556
O8 La2 O20 125.9(5) . 7_556
O22 La2 O31 117.8(6) 7_556 .
O8 La2 O31 71.3(5) . .
O20 La2 O31 76.3(5) 7_556 .
O22 La2 O1 137.2(4) 7_556 .
O8 La2 O1 87.3(5) . .
O20 La2 O1 140.0(4) 7_556 .
O31 La2 O1 98.0(5) . .
O22 La2 O18 142.8(4) 7_556 7_556
O8 La2 O18 131.5(4) . 7_556
O20 La2 O18 72.9(4) 7_556 7_556
O31 La2 O18 71.9(5) . 7_556
O1 La2 O18 67.8(3) . 7_556
O22 La2 O10 71.7(4) 7_556 .
O8 La2 O10 71.3(4) . .
O20 La2 O10 140.1(4) 7_556 .
O31 La2 O10 139.6(5) . .
O1 La2 O10 65.7(3) . .
O18 La2 O10 126.1(3) 7_556 .
O22 La2 O5 77.8(4) 7_556 7_556
O8 La2 O5 145.0(4) . 7_556
O20 La2 O5 76.9(4) 7_556 7_556
O31 La2 O5 143.7(4) . 7_556
O1 La2 O5 87.1(3) . 7_556
O18 La2 O5 77.0(3) 7_556 7_556
O10 La2 O5 74.9(3) . 7_556
O22 La2 Fe5 151.8(3) 7_556 7_556
O8 La2 Fe5 114.2(4) . 7_556
O20 La2 Fe5 107.5(3) 7_556 7_556
O31 La2 Fe5 89.6(5) . 7_556
O1 La2 Fe5 32.5(2) . 7_556
O18 La2 Fe5 36.0(2) 7_556 7_556
O10 La2 Fe5 92.3(2) . 7_556
O5 La2 Fe5 75.6(2) 7_556 7_556
Fe3 O1 Fe5 123.7(5) . 7_556
Fe3 O1 La2 106.1(4) . .
Fe5 O1 La2 103.7(4) 7_556 .
Fe3 O1 La1 103.9(4) . .
Fe5 O1 La1 105.9(4) 7_556 .
La2 O1 La1 113.9(4) . .
Fe6 O2 Fe3 131.7(6) 7_556 .
Fe6 O2 Fe5 130.1(6) 7_556 .
Fe3 O2 Fe5 95.9(4) . .
Fe8 O3 Fe4 103.1(5) . .
Fe8 O3 Fe6 101.5(5) . .
Fe4 O3 Fe6 89.7(4) . .
Fe8 O3 La1 114.4(4) . .
Fe4 O3 La1 121.5(4) . .
Fe6 O3 La1 122.2(5) . .
Fe6 O4 Fe8 96.4(4) . .
Fe6 O4 Fe7 96.7(4) . .
Fe8 O4 Fe7 98.3(5) . .
Fe7 O5 Fe4 103.8(4) . .
Fe7 O5 Fe6 101.6(4) . .
Fe4 O5 Fe6 91.1(4) . .
Fe7 O5 La2 114.0(4) . 7_556
Fe4 O5 La2 120.5(4) . 7_556
Fe6 O5 La2 121.9(4) . 7_556
Fe4 O6 Fe8 97.1(4) . .
Fe4 O6 Fe7 97.8(4) . .
Fe8 O6 Fe7 98.2(5) . .
Fe4 O7 Fe5 133.2(6) . .
Fe4 O7 Fe3 130.7(6) . .
Fe5 O7 Fe3 94.7(4) . .
C1 O8 La2 155.4(16) . .
C1 O9 La1 129.6(14) . .
C7 O10 Fe3 121.0(10) . .
C7 O10 La2 126.9(10) . .
Fe3 O10 La2 100.3(4) . .
C7 O11 Fe6 124.5(11) . 7_556
C13 O12 Fe3 125.7(11) . .
C13 O13 Fe5 125.3(11) . .
C19 O14 Fe3 120.5(10) . .
C19 O14 La1 127.0(10) . .
Fe3 O14 La1 99.9(4) . .
C19 O15 Fe4 122.2(12) . .
C25 O16 La1 144.1(12) . .
C25 O17 Fe8 134.1(12) . .
C31 O18 Fe5 121.6(10) . .
C31 O18 La2 125.8(10) . 7_556
Fe5 O18 La2 99.2(4) . 7_556
C31 O19 Fe4 124.1(11) . .
C37 O20 La2 146.1(12) . 7_556
C37 O21 Fe7 129.8(12) . .
C43 O22 La2 148.2(13) . 7_556
C43 O23 Fe7 128.3(12) . .
C49 O24 Fe7 131.9(12) . .
C49 O25 Fe8 129.6(12) . .
C55 O26 Fe8 132.7(13) . .
C55 O27 La1 144.3(13) . .
C61 O28 Fe6 121.9(10) . .
C61 O29 Fe5 121.0(10) . 7_556
C61 O29 La1 125.0(10) . .
Fe5 O29 La1 99.8(4) 7_556 .
C67 O30 La1 154.2(17) . .
C67 O31 La2 127.4(16) . .

loop_
_geom_bond_atom_site_label_1
_geom_bond_atom_site_label_2
_geom_bond_distance
_geom_bond_site_symmetry_2
C1 O9 1.25(2) .
C1 O8 1.27(2) .
C1 C2 1.45(3) .
C2 C6 1.36(3) .
C2 C3 1.42(3) .
C3 C4 1.60(3) .
C4 S1 1.565(19) .
S1 C6 1.63(2) .
C7 O11 1.25(2) .
C7 O10 1.288(19) .
C7 C8 1.47(2) .
C8 C9 1.34(3) .
C8 C12 1.40(3) .
C9 S2 1.72(2) .
S2 C11 1.60(2) .
C11 C12 1.51(3) .
C13 O13 1.270(19) .
C13 O12 1.276(19) .
C13 C14 1.47(2) .
C14 C18 1.38(3) .
C14 C15 1.38(3) .
C15 C16 1.59(2) .
C16 S3 1.666(18) .
S3 C18 1.65(2) .
C19 O15 1.25(2) .
C19 O14 1.294(19) .
C19 C20 1.50(3) .
C20 C21 1.31(3) .
C20 C24 1.42(3) .
C21 S4 1.69(2) .
S4 C23 1.49(3) .
C23 C24 1.51(3) .
C25 O16 1.26(2) .
C25 O17 1.27(2) .
C25 C26 1.47(2) .
C26 C27 1.37(3) .
C26 C30 1.44(2) .
C27 S5 1.69(2) .
S5 C29 1.71(2) .
C29 C30 1.40(3) .
C31 O19 1.248(19) .
C31 O18 1.292(19) .
C31 C32 1.49(3) .
C32 C36 1.33(3) .
C32 C33 1.36(3) .
C33 C34 1.55(3) .
C34 S6 1.54(2) .
S6 C36 1.69(2) .
C37 O20 1.24(2) .
C37 O21 1.27(2) .
C37 C38 1.49(3) .
C38 C39 1.38(3) .
C38 C42 1.43(3) .
C39 S7 1.69(2) .
S7 C41 1.66(2) .
C41 C42 1.53(3) .
C43 O22 1.230(19) .
C43 O23 1.26(2) .
C43 C44 1.49(3) .
C44 C48 1.25(3) .
C44 C45 1.39(3) .
C45 C46 1.49(3) .
C46 S8 1.74(2) .
S8 C48 1.72(3) .
C49 O24 1.24(2) .
C49 O25 1.28(2) .
C49 C50 1.46(2) .
C50 C54 1.35(3) .
C50 C51 1.40(3) .
C51 S9 1.58(2) .
S9 C53 1.72(2) .
C53 C54 1.64(2) .
C55 O27 1.24(2) .
C55 O26 1.25(2) .
C55 C56 1.45(3) .
C56 C60 1.38(3) .
C56 C57 1.41(3) .
C57 C58 1.44(3) .
C58 S10 1.77(2) .
S10 C60 1.68(3) .
C61 O29 1.268(18) .
C61 O28 1.275(19) .
C61 C62 1.46(2) .
C62 C66 1.40(3) .
C62 C63 1.42(3) .
C63 S11 1.70(3) .
S11 C65 1.52(2) .
C65 C66 1.51(3) .
C67 O31 1.21(3) .
C67 O30 1.27(3) .
C67 C68 1.50(3) .
C68 C69 1.39(6) .
C68 C72 1.39(4) .
C69 S12 1.73(4) .
S12 C71 1.56(3) .
C71 C72 1.49(4) .
Fe3 O2 1.917(10) .
Fe3 O7 1.941(10) .
Fe3 O1 1.956(11) .
Fe3 O12 2.097(12) .
Fe3 O10 2.100(11) .
Fe3 O14 2.112(10) .
Fe4 O7 1.837(10) .
Fe4 O5 2.038(10) .
Fe4 O3 2.057(11) .
Fe4 O19 2.093(12) .
Fe4 O6 2.097(10) .
Fe4 O15 2.100(12) .
Fe5 O2 1.921(10) .
Fe5 O7 1.935(10) .
Fe5 O1 1.960(10) 7_556
Fe5 O13 2.075(11) .
Fe5 O18 2.113(11) .
Fe5 O29 2.138(10) 7_556
Fe5 La2 3.545(2) 7_556
Fe5 La1 3.609(3) 7_556
Fe6 O2 1.839(10) 7_556
Fe6 O5 2.058(11) .
Fe6 O11 2.070(12) 7_556
Fe6 O28 2.079(12) .
Fe6 O3 2.087(10) .
Fe6 O4 2.100(10) .
Fe7 O21 1.940(13) .
Fe7 O23 1.975(13) .
Fe7 O5 2.015(10) .
Fe7 O24 2.054(12) .
Fe7 O4 2.125(11) .
Fe7 O6 2.133(11) .
Fe8 O17 1.933(13) .
Fe8 O3 1.959(10) .
Fe8 O26 1.995(13) .
Fe8 O25 2.040(12) .
Fe8 O6 2.099(11) .
Fe8 O4 2.105(11) .
La1 O30 2.450(15) .
La1 O27 2.470(12) .
La1 O16 2.481(13) .
La1 O14 2.524(11) .
La1 O9 2.540(15) .
La1 O1 2.539(10) .
La1 O29 2.566(12) .
La1 O3 2.674(10) .
La1 Fe5 3.609(3) 7_556
La2 O22 2.412(12) 7_556
La2 O8 2.417(14) .
La2 O20 2.470(13) 7_556
La2 O31 2.506(15) .
La2 O1 2.527(10) .
La2 O18 2.530(11) 7_556
La2 O10 2.571(10) .
La2 O5 2.641(10) 7_556
La2 Fe5 3.545(3) 7_556
O1 Fe5 1.960(10) 7_556
O2 Fe6 1.839(10) 7_556
O5 La2 2.641(10) 7_556
O11 Fe6 2.070(12) 7_556
O18 La2 2.530(11) 7_556
O20 La2 2.470(13) 7_556
O22 La2 2.412(12) 7_556
O29 Fe5 2.138(10) 7_556
